data_2210170
loop_
_publ_author_name
'Xing-You Xu'
'Tong-Tao Xu'
'Da-Qi Wang'
'Jian Gao'
'Guo-Xiang Xu'

_publ_section_title
;
 2-[1-(2-Hydroxyethyliminio)ethyl]-5-methoxyphenolate
;
_journal_coeditor_code CI2143
_journal_issue 9
_journal_name_full 'Acta Crystallographica Section E'
_journal_page_first o4030
_journal_page_last o4031
_journal_paper_doi 10.1107/S1600536806033393
_journal_volume 62
_journal_year 2006
_chemical_formula_moiety 'C11 H15 N O3'
_chemical_formula_sum 'C11 H15 N O3'
_chemical_formula_weight 209.24
_chemical_name_systematic
;
 ?
;
_space_group_IT_number 19
_symmetry_cell_setting orthorhombic
_symmetry_space_group_name_Hall 'P 2ac 2ab'
_symmetry_space_group_name_H-M 'P 21 21 21'
_atom_sites_solution_hydrogens geom
_atom_sites_solution_primary direct
_atom_sites_solution_secondary difmap
_audit_creation_method SHELXL-97
_cell_angle_alpha 90.00
_cell_angle_beta 90.00
_cell_angle_gamma 90.00
_cell_formula_units_Z 4
_cell_length_a 6.2552(5)
_cell_length_b 6.3403(5)
_cell_length_c 26.648(2)
_cell_measurement_reflns_used 2343
_cell_measurement_temperature 293(2)
_cell_measurement_theta_max 25.08
_cell_measurement_theta_min 3.058
_cell_volume 1056.86(14)
_computing_cell_refinement 'SAINT (Bruker, 2002)'
_computing_data_collection 'SMART (Bruker, 2002)'
_computing_data_reduction SAINT
_computing_molecular_graphics
;
SHELXTL (Sheldrick, 1997b) and PLATON (Spek, 2003)
;
_computing_publication_material SHELXL97
_computing_structure_refinement 'SHELXL97 (Sheldrick, 1997a)'
_computing_structure_solution 'SHELXS97 (Sheldrick, 1997a)'
_diffrn_ambient_temperature 293(2)
_diffrn_measured_fraction_theta_full 0.999
_diffrn_measured_fraction_theta_max 0.999
_diffrn_measurement_device_type 'Bruker APEX area-dectector diffractometer'
_diffrn_measurement_method '\f and \w scans'
_diffrn_radiation_monochromator graphite
_diffrn_radiation_source 'fine-focus sealed tube'
_diffrn_radiation_type MoK\a
_diffrn_radiation_wavelength 0.71073
_diffrn_reflns_av_R_equivalents 0.0186
_diffrn_reflns_av_sigmaI/netI 0.0154
_diffrn_reflns_limit_h_max 6
_diffrn_reflns_limit_h_min -7
_diffrn_reflns_limit_k_max 6
_diffrn_reflns_limit_k_min -7
_diffrn_reflns_limit_l_max 27
_diffrn_reflns_limit_l_min -31
_diffrn_reflns_number 5346
_diffrn_reflns_theta_full 25.01
_diffrn_reflns_theta_max 25.01
_diffrn_reflns_theta_min 1.53
_diffrn_standards_number 0
_exptl_absorpt_coefficient_mu 0.096
_exptl_absorpt_correction_T_max 0.9718
_exptl_absorpt_correction_T_min 0.9673
_exptl_absorpt_correction_type multi-scan
_exptl_absorpt_process_details '(SADABS; Bruker, 2002)'
_exptl_crystal_colour yellow
_exptl_crystal_density_diffrn 1.315
_exptl_crystal_density_method 'not measured'
_exptl_crystal_description Block
_exptl_crystal_F_000 448
_exptl_crystal_size_max 0.35
_exptl_crystal_size_mid 0.32
_exptl_crystal_size_min 0.30
_refine_diff_density_max 0.185
_refine_diff_density_min -0.211
_refine_ls_extinction_method none
_refine_ls_goodness_of_fit_ref 1.022
_refine_ls_hydrogen_treatment constr
_refine_ls_matrix_type full
_refine_ls_number_parameters 136
_refine_ls_number_reflns 1133
_refine_ls_number_restraints 0
_refine_ls_restrained_S_all 1.022
_refine_ls_R_factor_all 0.0418
_refine_ls_R_factor_gt 0.0374
_refine_ls_shift/su_max 0.001
_refine_ls_shift/su_mean <0.001
_refine_ls_structure_factor_coef Fsqd
_refine_ls_weighting_details 'calc w=1/[\s^2^(Fo^2^)+(0.1088P)^2^+0.0099P] where P=(Fo^2^+2Fc^2^)/3'
_refine_ls_weighting_scheme calc
_refine_ls_wR_factor_gt 0.1094
_refine_ls_wR_factor_ref 0.1255
_reflns_number_gt 1061
_reflns_number_total 1133
_reflns_threshold_expression 'I > 2\s(I)'
_cod_data_source_file ci2143.cif
_cod_data_source_block I
_cod_depositor_comments
;
The following automatic conversions were performed:
'_symmetry_cell_setting' value 'Orthorhombic' changed to 'orthorhombic'
according to '/home/saulius/struct/CIF-dictionaries/cif_core.dic'
dictionary named 'cif_core.dic' version 2.4.1 from 2010-06-29.

Automatic conversion script
Id: cif_fix_enum 1527 2010-12-29 10:47:43Z saulius 

The following automatic conversions were performed:

'_symmetry_cell_setting' value 'Orthorhombic' changed to
'orthorhombic' according to
/home/saulius/struct/CIF-dictionaries/cif_core.dic dictionary named
'cif_core.dic' version 2.4.1 from 2010-06-29.

Automatic conversion script
Id: cif_fix_values 1715 2011-07-08 13:25:40Z adriana 
;
_cod_original_cell_volume 1056.86(15)
_cod_database_code 2210170
_cod_database_fobs_code 2210170

loop_
_symmetry_equiv_pos_as_xyz
'x, y, z'
'-x+1/2, -y, z+1/2'
'-x, y+1/2, -z+1/2'
'x+1/2, -y+1/2, -z'

loop_
_atom_site_type_symbol
_atom_site_label
_atom_site_fract_x
_atom_site_fract_y
_atom_site_fract_z
_atom_site_U_iso_or_equiv
_atom_site_adp_type
_atom_site_calc_flag
_atom_site_refinement_flags
_atom_site_occupancy
C C1 0.3704(4) 0.9880(4) 0.87938(7) 0.0401(5) Uani d . 1
C C2 0.2575(4) 0.7950(4) 0.87015(7) 0.0384(5) Uani d . 1
C C3 0.3345(4) 0.6605(4) 0.83177(8) 0.0464(6) Uani d . 1
H H3 0.2629 0.5346 0.8256 0.056 Uiso calc R 1
C C4 0.5088(4) 0.7083(4) 0.80358(8) 0.0497(6) Uani d . 1
H H4 0.5544 0.6173 0.7784 0.060 Uiso calc R 1
C C5 0.6193(4) 0.8969(4) 0.81298(8) 0.0427(6) Uani d . 1
C C6 0.5525(4) 1.0333(4) 0.84943(8) 0.0436(5) Uani d . 1
H H6 0.6275 1.1580 0.8547 0.052 Uiso calc R 1
C C7 0.0706(4) 0.7411(4) 0.89851(8) 0.0383(5) Uani d . 1
C C8 -0.0532(4) 0.5432(4) 0.88822(9) 0.0513(6) Uani d . 1
H H8A -0.1724 0.5346 0.9108 0.077 Uiso calc R 1
H H8B 0.0380 0.4230 0.8930 0.077 Uiso calc R 1
H H8C -0.1044 0.5452 0.8543 0.077 Uiso calc R 1
C C9 -0.1834(4) 0.8454(4) 0.96514(9) 0.0475(6) Uani d . 1
H H9A -0.1690 0.7225 0.9866 0.057 Uiso calc R 1
H H9B -0.3083 0.8259 0.9441 0.057 Uiso calc R 1
C C10 -0.2107(4) 1.0399(4) 0.99685(8) 0.0475(6) Uani d . 1
H H10A -0.2038 1.1647 0.9759 0.057 Uiso calc R 1
H H10B -0.3491 1.0372 1.0133 0.057 Uiso calc R 1
C C11 0.9172(5) 1.1128(5) 0.79080(11) 0.0627(8) Uani d . 1
H H11A 1.0346 1.1142 0.7676 0.094 Uiso calc R 1
H H11B 0.9712 1.1154 0.8245 0.094 Uiso calc R 1
H H11C 0.8288 1.2344 0.7852 0.094 Uiso calc R 1
N N1 0.0066(3) 0.8679(3) 0.93390(7) 0.0416(5) Uani d . 1
H H1 0.0850 0.9768 0.9395 0.050 Uiso calc R 1
O O1 0.3106(3) 1.1180(3) 0.91390(7) 0.0569(5) Uani d . 1
O O2 -0.0469(3) 1.0458(3) 1.03307(7) 0.0596(5) Uani d . 1
H H2A -0.0689 1.1434 1.0526 0.089 Uiso calc R 1
O O3 0.7942(3) 0.9268(3) 0.78345(6) 0.0558(5) Uani d . 1

loop_
_atom_site_aniso_label
_atom_site_aniso_U_11
_atom_site_aniso_U_22
_atom_site_aniso_U_33
_atom_site_aniso_U_12
_atom_site_aniso_U_13
_atom_site_aniso_U_23
C1 0.0436(11) 0.0364(12) 0.0403(10) 0.0024(10) -0.0025(9) -0.0065(9)
C2 0.0414(11) 0.0376(12) 0.0362(10) 0.0017(9) -0.0048(9) -0.0036(8)
C3 0.0529(13) 0.0394(12) 0.0469(11) -0.0028(11) -0.0069(10) -0.0113(10)
C4 0.0539(13) 0.0497(14) 0.0454(12) 0.0032(12) 0.0026(11) -0.0160(11)
C5 0.0437(11) 0.0484(13) 0.0361(10) 0.0063(11) -0.0005(9) -0.0006(10)
C6 0.0429(11) 0.0390(11) 0.0488(11) -0.0058(10) 0.0004(10) -0.0053(10)
C7 0.0407(11) 0.0347(11) 0.0394(10) 0.0015(9) -0.0082(9) -0.0011(9)
C8 0.0545(14) 0.0438(14) 0.0556(13) -0.0065(13) -0.0033(11) -0.0057(11)
C9 0.0431(12) 0.0491(13) 0.0502(12) -0.0028(11) 0.0049(11) -0.0022(10)
C10 0.0435(11) 0.0437(12) 0.0552(12) 0.0059(12) 0.0110(11) 0.0042(11)
C11 0.0604(15) 0.0636(17) 0.0641(15) -0.0041(14) 0.0149(13) 0.0021(13)
N1 0.0400(10) 0.0401(10) 0.0446(10) -0.0048(9) 0.0013(8) -0.0045(8)
O1 0.0583(10) 0.0488(10) 0.0635(10) -0.0132(9) 0.0174(9) -0.0271(8)
O2 0.0600(10) 0.0545(10) 0.0643(10) 0.0098(9) -0.0022(9) -0.0192(9)
O3 0.0556(9) 0.0574(11) 0.0546(9) -0.0034(10) 0.0158(8) -0.0094(8)

loop_
_atom_type_symbol
_atom_type_description
_atom_type_scat_dispersion_real
_atom_type_scat_dispersion_imag
_atom_type_scat_source
C C 0.0033 0.0000 'International Tables Vol C Tables 4.2.6.8 and 6.1.1.4'
H H 0.0000 0.0000 'International Tables Vol C Tables 4.2.6.8 and 6.1.1.4'
N N 0.0061 0.0000 'International Tables Vol C Tables 4.2.6.8 and 6.1.1.4'
O O 0.0106 0.0000 'International Tables Vol C Tables 4.2.6.8 and 6.1.1.4'

loop_
_geom_angle_atom_site_label_1
_geom_angle_atom_site_label_2
_geom_angle_atom_site_label_3
_geom_angle
O1 C1 C6 120.3(2)
O1 C1 C2 121.6(2)
C6 C1 C2 118.12(19)
C3 C2 C7 121.0(2)
C3 C2 C1 118.0(2)
C7 C2 C1 120.95(19)
C4 C3 C2 122.5(2)
C4 C3 H3 118.7
C2 C3 H3 118.7
C3 C4 C5 119.1(2)
C3 C4 H4 120.4
C5 C4 H4 120.4
O3 C5 C6 124.7(2)
O3 C5 C4 114.3(2)
C6 C5 C4 121.0(2)
C5 C6 C1 121.1(2)
C5 C6 H6 119.4
C1 C6 H6 119.4
N1 C7 C2 119.1(2)
N1 C7 C8 119.3(2)
C2 C7 C8 121.6(2)
C7 C8 H8A 109.5
C7 C8 H8B 109.5
H8A C8 H8B 109.5
C7 C8 H8C 109.5
H8A C8 H8C 109.5
H8B C8 H8C 109.5
N1 C9 C10 109.47(19)
N1 C9 H9A 109.8
C10 C9 H9A 109.8
N1 C9 H9B 109.8
C10 C9 H9B 109.8
H9A C9 H9B 108.2
O2 C10 C9 108.9(2)
O2 C10 H10A 109.9
C9 C10 H10A 109.9
O2 C10 H10B 109.9
C9 C10 H10B 109.9
H10A C10 H10B 108.3
O3 C11 H11A 109.5
O3 C11 H11B 109.5
H11A C11 H11B 109.5
O3 C11 H11C 109.5
H11A C11 H11C 109.5
H11B C11 H11C 109.5
C7 N1 C9 127.16(19)
C7 N1 H1 116.4
C9 N1 H1 116.4
C10 O2 H2A 109.5
C5 O3 C11 118.10(19)

loop_
_geom_bond_atom_site_label_1
_geom_bond_atom_site_label_2
_geom_bond_distance
C1 O1 1.291(3)
C1 C6 1.420(3)
C1 C2 1.434(3)
C2 C3 1.416(3)
C2 C7 1.433(3)
C3 C4 1.359(3)
C3 H3 0.93
C4 C5 1.403(4)
C4 H4 0.93
C5 O3 1.361(3)
C5 C6 1.366(3)
C6 H6 0.93
C7 N1 1.302(3)
C7 C8 1.500(3)
C8 H8A 0.96
C8 H8B 0.96
C8 H8C 0.96
C9 N1 1.458(3)
C9 C10 1.504(3)
C9 H9A 0.97
C9 H9B 0.97
C10 O2 1.408(3)
C10 H10A 0.97
C10 H10B 0.97
C11 O3 1.422(4)
C11 H11A 0.96
C11 H11B 0.96
C11 H11C 0.96
N1 H1 0.86
O2 H2A 0.82

loop_
_geom_hbond_atom_site_label_D
_geom_hbond_atom_site_label_H
_geom_hbond_atom_site_label_A
_geom_hbond_site_symmetry_A
_geom_hbond_distance_DH
_geom_hbond_distance_HA
_geom_hbond_distance_DA
_geom_hbond_angle_DHA
O2 H2A O1 4_477 0.82 1.91 2.708(2) 164
N1 H1 O1 . 0.86 1.80 2.533(3) 141

loop_
_geom_torsion_atom_site_label_1
_geom_torsion_atom_site_label_2
_geom_torsion_atom_site_label_3
_geom_torsion_atom_site_label_4
_geom_torsion
O1 C1 C2 C3 -179.6(2)
C6 C1 C2 C3 0.2(3)
O1 C1 C2 C7 1.2(3)
C6 C1 C2 C7 -179.0(2)
C7 C2 C3 C4 178.8(2)
C1 C2 C3 C4 -0.4(3)
C2 C3 C4 C5 0.7(4)
C3 C4 C5 O3 178.5(2)
C3 C4 C5 C6 -0.8(4)
O3 C5 C6 C1 -178.6(2)
C4 C5 C6 C1 0.7(3)
O1 C1 C6 C5 179.5(2)
C2 C1 C6 C5 -0.3(3)
C3 C2 C7 N1 179.2(2)
C1 C2 C7 N1 -1.6(3)
C3 C2 C7 C8 -1.1(3)
C1 C2 C7 C8 178.1(2)
N1 C9 C10 O2 -69.5(2)
C2 C7 N1 C9 177.14(19)
C8 C7 N1 C9 -2.6(3)
C10 C9 N1 C7 -173.2(2)
C6 C5 O3 C11 0.0(4)
C4 C5 O3 C11 -179.3(2)

loop_
_cod_related_entry_id
_cod_related_entry_database
_cod_related_entry_code
1 ChemSpider 30655031
